data_4321418
loop_
_publ_author_name
'Lisa M. Berreau'
'Magdalena M. Makowska-Grzyska'
'Atta M. Arif'

_publ_section_title
;
 Amide Alcoholysis in Mononuclear Zinc and Cadmium Complexes Ligated by
 Thioether Sulfur and Nitrogen Donors
;
_journal_name_full 'Inorganic Chemistry'
_journal_page_first 4390
_journal_page_last 4391
_journal_paper_doi 10.1021/ic000547e
_journal_volume 39
_journal_year 2000
_chemical_formula_sum 'C18.5 H35 Cd Cl2 N3 O10.5 S2'
_chemical_formula_weight 714.92
_chemical_name_systematic
;
 ?
;
_space_group_IT_number 2
_symmetry_cell_setting triclinic
_symmetry_space_group_name_Hall '-P 1'
_symmetry_space_group_name_H-M 'P -1'
_atom_sites_solution_hydrogens geom
_atom_sites_solution_primary direct
_atom_sites_solution_secondary difmap
_audit_conform_dict_location ftp://ftp.iucr.org/cifdics/cif_core2.1beta.dic
_audit_conform_dict_name cif_core.dic
_audit_conform_dict_version 2.1beta3
_audit_creation_date 1999-10-01T15:15:36-00:00
_audit_creation_method 'WinGX routine CIF_UPDATE'
_cell_angle_alpha 91.6753(14)
_cell_angle_beta 104.3786
_cell_angle_gamma 97.9570(14)
_cell_formula_units_Z 2
_cell_length_a 8.9286(2)
_cell_length_b 12.9441(3)
_cell_length_c 13.1357(3)
_cell_measurement_temperature 200(1)
_cell_volume 1453.21(6)
_computing_cell_refinement DENZO-SMN
_computing_data_collection 'Nonius COLLECT"'
_computing_data_reduction DENZO-SMN
_computing_molecular_graphics 'WinGX, Ortep3'
_computing_structure_refinement 'SHELXL-97 (Sheldrick, 1997)'
_computing_structure_solution SIR97
_diffrn_ambient_temperature 200(2)
_diffrn_measured_fraction_theta_full 0.925
_diffrn_measured_fraction_theta_max 0.925
_diffrn_measurement_device_type 'Nonius KappaCCD Diffractometer'
_diffrn_measurement_method 'Phi Scan'
_diffrn_radiation_monochromator graphite
_diffrn_radiation_type MoK\a
_diffrn_radiation_wavelength 0.71073
_diffrn_reflns_av_R_equivalents 0.0277
_diffrn_reflns_av_sigmaI/netI 0.054
_diffrn_reflns_limit_h_max 13
_diffrn_reflns_limit_h_min -13
_diffrn_reflns_limit_k_max 13
_diffrn_reflns_limit_k_min -19
_diffrn_reflns_limit_l_max 18
_diffrn_reflns_limit_l_min -19
_diffrn_reflns_number 12119
_diffrn_reflns_theta_full 32.58
_diffrn_reflns_theta_max 32.58
_diffrn_reflns_theta_min 3.88
_diffrn_standards_decay_% '< 2.0%'
_exptl_absorpt_coefficient_mu 1.133
_exptl_absorpt_correction_type SCALEPACK
_exptl_crystal_colour colorless
_exptl_crystal_density_diffrn 1.634
_exptl_crystal_density_method 'not measured'
_exptl_crystal_description 'flat prism'
_exptl_crystal_F_000 730
_exptl_crystal_size_max 0.25
_exptl_crystal_size_mid 0.18
_exptl_crystal_size_min 0.1
_refine_diff_density_max 1.172
_refine_diff_density_min -0.831
_refine_diff_density_rms 0.094
_refine_ls_extinction_method none
_refine_ls_goodness_of_fit_ref 1.026
_refine_ls_hydrogen_treatment mixed
_refine_ls_matrix_type full
_refine_ls_number_parameters 350
_refine_ls_number_reflns 9818
_refine_ls_number_restraints 0
_refine_ls_restrained_S_all 1.026
_refine_ls_R_factor_all 0.0585
_refine_ls_R_factor_gt 0.0431
_refine_ls_shift/su_max 0.001
_refine_ls_shift/su_mean 0
_refine_ls_structure_factor_coef Fsqd
_refine_ls_weighting_scheme calc
_refine_ls_wR_factor_gt 0.1042
_refine_ls_wR_factor_ref 0.1127
_reflns_number_gt 7991
_reflns_number_total 9818
_reflns_threshold_expression >2sigma(I)
_cod_data_source_file ic000547e_2.cif
_cod_data_source_block shelxl
_cod_original_formula_sum 'C18.50 H35 Cd Cl2 N3 O10.50 S2'
_cod_database_code 4321418

loop_
_symmetry_equiv_pos_as_xyz
'x, y, z'
'-x, -y, -z'

loop_
_atom_site_label
_atom_site_type_symbol
_atom_site_fract_x
_atom_site_fract_y
_atom_site_fract_z
_atom_site_U_iso_or_equiv
_atom_site_adp_type
_atom_site_occupancy
_atom_site_symmetry_multiplicity
_atom_site_calc_flag
_atom_site_refinement_flags
_atom_site_disorder_assembly
_atom_site_disorder_group
Cd Cd 0.59032(2) 0.252400(15) 0.827621(14) 0.02844(6) Uani 1 1 d . . .
Cl1 Cl 0.25983(7) 0.07670(5) 0.73520(5) 0.03353(13) Uani 1 1 d . . .
Cl2 Cl 0.27749(10) 0.23663(7) 1.14793(7) 0.05056(19) Uani 1 1 d . . .
S1 S 0.58650(8) 0.14070(6) 0.98977(5) 0.03599(14) Uani 1 1 d . . .
S2 S 0.82896(9) 0.41069(6) 0.90142(7) 0.04371(17) Uani 1 1 d . . .
O1 O 0.4545(7) 0.3527(4) 0.9376(4) 0.0677(19) Uani 0.570(9) 1 d P . .
C1 C 0.4909(12) 0.4591(7) 0.9812(6) 0.075(3) Uani 0.570(9) 1 d P . .
O2 O 0.4918(3) 0.38655(17) 0.73427(17) 0.0432(5) Uani 1 1 d . . .
O3 O 0.3074(2) 0.18749(16) 0.76897(18) 0.0406(4) Uani 1 1 d . . .
O4 O 0.1479(3) 0.03363(19) 0.7896(2) 0.0488(5) Uani 1 1 d . . .
O5 O 0.3961(3) 0.02567(19) 0.7626(2) 0.0500(6) Uani 1 1 d . . .
O6 O 0.1942(4) 0.0662(2) 0.62410(19) 0.0664(8) Uani 1 1 d . . .
O7 O 0.3723(7) 0.3277(4) 1.1882(9) 0.225(4) Uani 1 1 d . . .
O8 O 0.1262(4) 0.2553(4) 1.1612(3) 0.0942(12) Uani 1 1 d . . .
O9 O 0.3491(8) 0.1609(3) 1.2058(3) 0.132(2) Uani 1 1 d . . .
O10 O 0.2649(6) 0.2192(5) 1.0423(3) 0.149(3) Uani 1 1 d . . .
O11 O 0.1368(3) 0.2715(2) 1.3792(2) 0.0597(7) Uani 1 1 d . . .
H11 H 0.137(5) 0.275(4) 1.310(4) 0.072 Uiso 1 1 d . . .
N1 N 0.3901(3) 0.3079(2) 0.57088(18) 0.0352(5) Uani 1 1 d . . .
H1N H 0.322(4) 0.310(3) 0.512(3) 0.042 Uiso 1 1 d . . .
N2 N 0.5845(2) 0.20528(17) 0.65215(16) 0.0289(4) Uani 1 1 d . . .
N3 N 0.8154(2) 0.16446(17) 0.83410(17) 0.0295(4) Uani 1 1 d . . .
C2 C 0.2699(4) 0.4513(3) 0.6268(3) 0.0471(7) Uani 1 1 d . . .
C3 C 0.2854(6) 0.5199(5) 0.7266(4) 0.097(2) Uani 1 1 d . . .
H3A H 0.389 0.5627 0.7465 0.145 Uiso 1 1 calc R . .
H3B H 0.2725 0.4754 0.7839 0.145 Uiso 1 1 calc R . .
H3C H 0.2046 0.5655 0.7135 0.145 Uiso 1 1 calc R . .
C4 C 0.2926(6) 0.5157(4) 0.5346(5) 0.0800(15) Uani 1 1 d . . .
H4A H 0.3975 0.5567 0.553 0.12 Uiso 1 1 calc R . .
H4B H 0.2141 0.5629 0.5193 0.12 Uiso 1 1 calc R . .
H4C H 0.2808 0.4686 0.4723 0.12 Uiso 1 1 calc R . .
C5 C 0.1074(4) 0.3864(4) 0.5997(4) 0.0654(11) Uani 1 1 d . . .
H5A H 0.0942 0.346 0.6597 0.098 Uiso 1 1 calc R . .
H5B H 0.0955 0.3385 0.5381 0.098 Uiso 1 1 calc R . .
H5C H 0.028 0.4329 0.584 0.098 Uiso 1 1 calc R . .
C6 C 0.3938(3) 0.3781(2) 0.6493(2) 0.0348(5) Uani 1 1 d . . .
C7 C 0.4952(3) 0.2376(2) 0.5648(2) 0.0320(5) Uani 1 1 d . . .
C8 C 0.4984(4) 0.2022(3) 0.4638(2) 0.0435(7) Uani 1 1 d . . .
H8 H 0.4312 0.2247 0.4032 0.052 Uiso 1 1 calc R . .
C9 C 0.5996(4) 0.1347(3) 0.4537(3) 0.0503(8) Uani 1 1 d . . .
H9 H 0.6052 0.1108 0.3859 0.06 Uiso 1 1 calc R . .
C10 C 0.6941(4) 0.1012(3) 0.5438(2) 0.0441(7) Uani 1 1 d . . .
H10 H 0.7659 0.0548 0.5386 0.053 Uiso 1 1 calc R . .
C11 C 0.6817(3) 0.1367(2) 0.6411(2) 0.0321(5) Uani 1 1 d . . .
C12 C 0.7684(3) 0.0915(2) 0.7395(2) 0.0346(5) Uani 1 1 d . . .
H12A H 0.7011 0.0291 0.7538 0.041 Uiso 1 1 calc R . .
H12B H 0.8633 0.0682 0.7263 0.041 Uiso 1 1 calc R . .
C13 C 0.8564(3) 0.1048(2) 0.9295(2) 0.0352(5) Uani 1 1 d . . .
H13A H 0.9225 0.153 0.9885 0.042 Uiso 1 1 calc R . .
H13B H 0.9187 0.0508 0.9159 0.042 Uiso 1 1 calc R . .
C14 C 0.7145(3) 0.0524(2) 0.9619(2) 0.0371(6) Uani 1 1 d . . .
H14A H 0.7505 0.0141 1.0254 0.044 Uiso 1 1 calc R . .
H14B H 0.6533 0.0003 0.9048 0.044 Uiso 1 1 calc R . .
C15 C 0.7094(5) 0.2167(3) 1.1061(3) 0.0519(8) Uani 1 1 d . . .
H15A H 0.6516 0.2682 1.1288 0.078 Uiso 1 1 calc R . .
H15B H 0.8035 0.2529 1.0896 0.078 Uiso 1 1 calc R . .
H15C H 0.7394 0.1701 1.1626 0.078 Uiso 1 1 calc R . .
C16 C 0.9510(3) 0.2432(2) 0.8278(2) 0.0367(6) Uani 1 1 d . . .
H16A H 0.9295 0.2703 0.7568 0.044 Uiso 1 1 calc R . .
H16B H 1.0448 0.2081 0.8368 0.044 Uiso 1 1 calc R . .
C17 C 0.9862(3) 0.3342(2) 0.9093(3) 0.0424(7) Uani 1 1 d . . .
H17A H 1.0798 0.3809 0.9017 0.051 Uiso 1 1 calc R . .
H17B H 1.0122 0.3069 0.9802 0.051 Uiso 1 1 calc R . .
C18 C 0.8372(5) 0.4791(3) 0.7841(4) 0.0684(12) Uani 1 1 d . . .
H18A H 0.756 0.5243 0.7699 0.103 Uiso 1 1 calc R . .
H18B H 0.8201 0.4282 0.7241 0.103 Uiso 1 1 calc R . .
H18C H 0.9402 0.5218 0.7948 0.103 Uiso 1 1 calc R . .
C19 C 0.0430(7) 0.1740(4) 1.3834(4) 0.0831(15) Uani 1 1 d . . .
H19A H -0.066 0.1771 1.3465 0.125 Uiso 1 1 calc R . .
H19B H 0.0493 0.1596 1.457 0.125 Uiso 1 1 calc R . .
H19C H 0.0811 0.1182 1.3495 0.125 Uiso 1 1 calc R . .

loop_
_atom_site_aniso_label
_atom_site_aniso_U_11
_atom_site_aniso_U_22
_atom_site_aniso_U_33
_atom_site_aniso_U_23
_atom_site_aniso_U_13
_atom_site_aniso_U_12
Cd 0.02415(9) 0.03528(10) 0.02560(9) 0.00539(7) 0.00420(6) 0.00677(7)
Cl1 0.0284(3) 0.0396(3) 0.0308(3) 0.0003(2) 0.0047(2) 0.0044(2)
Cl2 0.0495(4) 0.0456(4) 0.0560(5) 0.0059(4) 0.0110(4) 0.0092(3)
S1 0.0362(3) 0.0413(4) 0.0326(3) 0.0068(3) 0.0125(3) 0.0057(3)
S2 0.0341(4) 0.0377(4) 0.0555(5) -0.0110(3) 0.0062(3) 0.0045(3)
O1 0.093(4) 0.057(3) 0.074(4) 0.010(2) 0.052(3) 0.025(3)
C1 0.097(6) 0.073(5) 0.058(4) -0.012(4) 0.018(4) 0.025(5)
O2 0.0434(11) 0.0405(11) 0.0377(10) -0.0030(9) -0.0085(9) 0.0151(9)
O3 0.0323(10) 0.0378(10) 0.0517(12) -0.0003(9) 0.0118(9) 0.0042(8)
O4 0.0378(11) 0.0524(13) 0.0591(14) 0.0092(11) 0.0193(10) 0.0027(10)
O5 0.0382(11) 0.0519(13) 0.0604(14) -0.0048(11) 0.0089(10) 0.0169(10)
O6 0.082(2) 0.0763(19) 0.0310(11) 0.0022(12) -0.0023(12) 0.0095(15)
O7 0.101(4) 0.071(3) 0.455(14) -0.015(5) -0.004(6) -0.002(3)
O8 0.0572(18) 0.166(4) 0.0588(18) 0.006(2) 0.0153(15) 0.013(2)
O9 0.269(6) 0.084(3) 0.0466(17) 0.0114(17) 0.008(3) 0.094(3)
O10 0.156(4) 0.285(7) 0.057(2) 0.056(3) 0.046(2) 0.164(5)
O11 0.0596(16) 0.0729(18) 0.0371(12) -0.0042(12) 0.0013(11) -0.0005(13)
N1 0.0322(11) 0.0435(13) 0.0266(10) 0.0049(9) -0.0010(9) 0.0095(10)
N2 0.0292(10) 0.0327(11) 0.0252(9) 0.0031(8) 0.0070(8) 0.0058(8)
N3 0.0245(9) 0.0327(11) 0.0314(10) 0.0057(8) 0.0059(8) 0.0066(8)
C2 0.0434(16) 0.0540(18) 0.0428(16) 0.0028(14) -0.0013(13) 0.0257(14)
C3 0.090(3) 0.109(4) 0.082(3) -0.041(3) -0.020(3) 0.067(3)
C4 0.066(3) 0.070(3) 0.116(4) 0.051(3) 0.028(3) 0.035(2)
C5 0.0385(17) 0.098(3) 0.066(2) 0.009(2) 0.0172(17) 0.0229(19)
C6 0.0295(12) 0.0387(14) 0.0331(13) 0.0057(11) 0.0005(10) 0.0078(10)
C7 0.0327(12) 0.0353(13) 0.0267(11) 0.0042(10) 0.0057(10) 0.0036(10)
C8 0.0533(18) 0.0513(18) 0.0246(12) 0.0041(12) 0.0063(12) 0.0101(14)
C9 0.064(2) 0.058(2) 0.0309(14) -0.0036(13) 0.0162(14) 0.0117(16)
C10 0.0532(18) 0.0471(17) 0.0377(15) -0.0001(13) 0.0191(13) 0.0138(14)
C11 0.0321(12) 0.0344(13) 0.0307(12) 0.0003(10) 0.0098(10) 0.0053(10)
C12 0.0346(13) 0.0346(13) 0.0364(13) 0.0003(10) 0.0091(11) 0.0121(10)
C13 0.0322(13) 0.0402(14) 0.0348(13) 0.0103(11) 0.0063(10) 0.0136(11)
C14 0.0423(15) 0.0346(13) 0.0361(14) 0.0099(11) 0.0104(11) 0.0096(11)
C15 0.059(2) 0.059(2) 0.0348(15) -0.0039(14) 0.0060(14) 0.0117(16)
C16 0.0247(12) 0.0406(14) 0.0467(15) 0.0057(12) 0.0119(11) 0.0064(10)
C17 0.0259(12) 0.0417(15) 0.0547(18) 0.0013(13) 0.0036(12) 0.0011(11)
C18 0.056(2) 0.0422(19) 0.116(4) 0.031(2) 0.033(2) 0.0144(16)
C19 0.094(4) 0.071(3) 0.065(3) -0.005(2) 0.002(3) -0.016(3)

loop_
_atom_type_symbol
_atom_type_description
_atom_type_scat_dispersion_real
_atom_type_scat_dispersion_imag
_atom_type_scat_source
C C 0.0033 0.0016 'International Tables Vol C Tables 4.2.6.8 and 6.1.1.4'
H H 0 0 'International Tables Vol C Tables 4.2.6.8 and 6.1.1.4'
N N 0.0061 0.0033 'International Tables Vol C Tables 4.2.6.8 and 6.1.1.4'
O O 0.0106 0.006 'International Tables Vol C Tables 4.2.6.8 and 6.1.1.4'
S S 0.1246 0.1234 'International Tables Vol C Tables 4.2.6.8 and 6.1.1.4'
Cl Cl 0.1484 0.1585 'International Tables Vol C Tables 4.2.6.8 and 6.1.1.4'
Cd Cd -0.8075 1.2024 'International Tables Vol C Tables 4.2.6.8 and 6.1.1.4'

loop_
_geom_angle_atom_site_label_1
_geom_angle_atom_site_label_2
_geom_angle_atom_site_label_3
_geom_angle
_geom_angle_site_symmetry_1
_geom_angle_site_symmetry_3
_geom_angle_publ_flag
O2 Cd N2 75.82(8) . . ?
O2 Cd N3 133.99(8) . . ?
N2 Cd N3 73.42(7) . . ?
O2 Cd O3 76.94(8) . . ?
N2 Cd O3 83.33(7) . . ?
N3 Cd O3 131.07(7) . . ?
O2 Cd O1 70.85(13) . . ?
N2 Cd O1 142.13(14) . . ?
N3 Cd O1 144.15(15) . . ?
O3 Cd O1 72.22(15) . . ?
O2 Cd S1 145.58(6) . . ?
N2 Cd S1 131.70(6) . . ?
N3 Cd S1 79.40(5) . . ?
O3 Cd S1 85.56(5) . . ?
O1 Cd S1 75.69(12) . . ?
O2 Cd S2 79.67(6) . . ?
N2 Cd S2 108.43(6) . . ?
N3 Cd S2 78.62(6) . . ?
O3 Cd S2 150.28(5) . . ?
O1 Cd S2 82.96(13) . . ?
S1 Cd S2 104.24(3) . . ?
O6 Cl1 O4 110.83(17) . . ?
O6 Cl1 O5 110.36(17) . . ?
O4 Cl1 O5 109.78(15) . . ?
O6 Cl1 O3 109.19(16) . . ?
O4 Cl1 O3 108.52(14) . . ?
O5 Cl1 O3 108.10(13) . . ?
O7 Cl2 O10 111.7(6) . . ?
O7 Cl2 O9 104.0(4) . . ?
O10 Cl2 O9 111.4(3) . . ?
O7 Cl2 O8 102.9(4) . . ?
O10 Cl2 O8 108.5(2) . . ?
O9 Cl2 O8 117.9(3) . . ?
C15 S1 C14 102.01(16) . . ?
C15 S1 Cd 107.88(13) . . ?
C14 S1 Cd 96.10(9) . . ?
C17 S2 C18 100.65(18) . . ?
C17 S2 Cd 96.84(10) . . ?
C18 S2 Cd 102.49(15) . . ?
C1 O1 Cd 130.5(5) . . ?
C1 C1 O1 174.2(14) 2_667 . ?
C6 O2 Cd 126.7(2) . . ?
Cl1 O3 Cd 117.51(11) . . ?
C19 O11 H11 104(3) . . ?
C6 N1 C7 129.4(2) . . ?
C6 N1 H1N 118(2) . . ?
C7 N1 H1N 112(2) . . ?
C7 N2 C11 118.1(2) . . ?
C7 N2 Cd 127.18(18) . . ?
C11 N2 Cd 114.70(17) . . ?
C12 N3 C13 109.4(2) . . ?
C12 N3 C16 110.0(2) . . ?
C13 N3 C16 110.5(2) . . ?
C12 N3 Cd 104.77(15) . . ?
C13 N3 Cd 112.89(16) . . ?
C16 N3 Cd 109.08(16) . . ?
C5 C2 C3 107.3(4) . . ?
C5 C2 C4 110.4(3) . . ?
C3 C2 C4 112.3(4) . . ?
C5 C2 C6 109.3(3) . . ?
C3 C2 C6 108.9(3) . . ?
C4 C2 C6 108.6(3) . . ?
C2 C3 H3A 109.5 . . ?
C2 C3 H3B 109.5 . . ?
H3A C3 H3B 109.5 . . ?
C2 C3 H3C 109.5 . . ?
H3A C3 H3C 109.5 . . ?
H3B C3 H3C 109.5 . . ?
C2 C4 H4A 109.5 . . ?
C2 C4 H4B 109.5 . . ?
H4A C4 H4B 109.5 . . ?
C2 C4 H4C 109.5 . . ?
H4A C4 H4C 109.5 . . ?
H4B C4 H4C 109.5 . . ?
C2 C5 H5A 109.5 . . ?
C2 C5 H5B 109.5 . . ?
H5A C5 H5B 109.5 . . ?
C2 C5 H5C 109.5 . . ?
H5A C5 H5C 109.5 . . ?
H5B C5 H5C 109.5 . . ?
O2 C6 N1 123.1(3) . . ?
O2 C6 C2 120.3(3) . . ?
N1 C6 C2 116.5(2) . . ?
N2 C7 C8 122.3(3) . . ?
N2 C7 N1 120.9(2) . . ?
C8 C7 N1 116.8(2) . . ?
C9 C8 C7 119.0(3) . . ?
C9 C8 H8 120.5 . . ?
C7 C8 H8 120.5 . . ?
C8 C9 C10 119.3(3) . . ?
C8 C9 H9 120.4 . . ?
C10 C9 H9 120.4 . . ?
C11 C10 C9 118.8(3) . . ?
C11 C10 H10 120.6 . . ?
C9 C10 H10 120.6 . . ?
N2 C11 C10 122.5(3) . . ?
N2 C11 C12 117.7(2) . . ?
C10 C11 C12 119.7(3) . . ?
N3 C12 C11 114.5(2) . . ?
N3 C12 H12A 108.6 . . ?
C11 C12 H12A 108.6 . . ?
N3 C12 H12B 108.6 . . ?
C11 C12 H12B 108.6 . . ?
H12A C12 H12B 107.6 . . ?
N3 C13 C14 113.1(2) . . ?
N3 C13 H13A 109 . . ?
C14 C13 H13A 109 . . ?
N3 C13 H13B 109 . . ?
C14 C13 H13B 109 . . ?
H13A C13 H13B 107.8 . . ?
C13 C14 S1 114.8(2) . . ?
C13 C14 H14A 108.6 . . ?
S1 C14 H14A 108.6 . . ?
C13 C14 H14B 108.6 . . ?
S1 C14 H14B 108.6 . . ?
H14A C14 H14B 107.6 . . ?
S1 C15 H15A 109.5 . . ?
S1 C15 H15B 109.5 . . ?
H15A C15 H15B 109.5 . . ?
S1 C15 H15C 109.5 . . ?
H15A C15 H15C 109.5 . . ?
H15B C15 H15C 109.5 . . ?
N3 C16 C17 113.7(2) . . ?
N3 C16 H16A 108.8 . . ?
C17 C16 H16A 108.8 . . ?
N3 C16 H16B 108.8 . . ?
C17 C16 H16B 108.8 . . ?
H16A C16 H16B 107.7 . . ?
C16 C17 S2 114.9(2) . . ?
C16 C17 H17A 108.5 . . ?
S2 C17 H17A 108.5 . . ?
C16 C17 H17B 108.5 . . ?
S2 C17 H17B 108.5 . . ?
H17A C17 H17B 107.5 . . ?
S2 C18 H18A 109.5 . . ?
S2 C18 H18B 109.5 . . ?
H18A C18 H18B 109.5 . . ?
S2 C18 H18C 109.5 . . ?
H18A C18 H18C 109.5 . . ?
H18B C18 H18C 109.5 . . ?
O11 C19 H19A 109.5 . . ?
O11 C19 H19B 109.5 . . ?
H19A C19 H19B 109.5 . . ?
O11 C19 H19C 109.5 . . ?
H19A C19 H19C 109.5 . . ?
H19B C19 H19C 109.5 . . ?

loop_
_geom_bond_atom_site_label_1
_geom_bond_atom_site_label_2
_geom_bond_distance
_geom_bond_site_symmetry_2
_geom_bond_publ_flag
Cd O2 2.303(2) . ?
Cd N2 2.353(2) . ?
Cd N3 2.428(2) . ?
Cd O3 2.468(2) . ?
Cd O1 2.538(4) . ?
Cd S1 2.6135(7) . ?
Cd S2 2.7069(8) . ?
Cl1 O6 1.426(2) . ?
Cl1 O4 1.429(2) . ?
Cl1 O5 1.437(2) . ?
Cl1 O3 1.461(2) . ?
Cl2 O7 1.361(5) . ?
Cl2 O10 1.373(4) . ?
Cl2 O9 1.388(3) . ?
Cl2 O8 1.456(4) . ?
S1 C15 1.812(3) . ?
S1 C14 1.814(3) . ?
S2 C17 1.811(3) . ?
S2 C18 1.812(4) . ?
O1 C1 1.438(9) . ?
C1 C1 1.128(15) 2_667 ?
O2 C6 1.227(3) . ?
O11 C19 1.426(5) . ?
O11 H11 0.91(5) . ?
N1 C6 1.344(4) . ?
N1 C7 1.408(4) . ?
N1 H1N 0.86(4) . ?
N2 C7 1.339(3) . ?
N2 C11 1.353(3) . ?
N3 C12 1.475(4) . ?
N3 C13 1.486(3) . ?
N3 C16 1.491(3) . ?
C2 C5 1.526(5) . ?
C2 C3 1.528(6) . ?
C2 C4 1.528(6) . ?
C2 C6 1.535(4) . ?
C3 H3A 0.98 . ?
C3 H3B 0.98 . ?
C3 H3C 0.98 . ?
C4 H4A 0.98 . ?
C4 H4B 0.98 . ?
C4 H4C 0.98 . ?
C5 H5A 0.98 . ?
C5 H5B 0.98 . ?
C5 H5C 0.98 . ?
C7 C8 1.398(4) . ?
C8 C9 1.368(5) . ?
C8 H8 0.95 . ?
C9 C10 1.392(5) . ?
C9 H9 0.95 . ?
C10 C11 1.380(4) . ?
C10 H10 0.95 . ?
C11 C12 1.512(4) . ?
C12 H12A 0.99 . ?
C12 H12B 0.99 . ?
C13 C14 1.514(4) . ?
C13 H13A 0.99 . ?
C13 H13B 0.99 . ?
C14 H14A 0.99 . ?
C14 H14B 0.99 . ?
C15 H15A 0.98 . ?
C15 H15B 0.98 . ?
C15 H15C 0.98 . ?
C16 C17 1.513(4) . ?
C16 H16A 0.99 . ?
C16 H16B 0.99 . ?
C17 H17A 0.99 . ?
C17 H17B 0.99 . ?
C18 H18A 0.98 . ?
C18 H18B 0.98 . ?
C18 H18C 0.98 . ?
C19 H19A 0.98 . ?
C19 H19B 0.98 . ?
C19 H19C 0.98 . ?

loop_
_geom_torsion_atom_site_label_1
_geom_torsion_atom_site_label_2
_geom_torsion_atom_site_label_3
_geom_torsion_atom_site_label_4
_geom_torsion
_geom_torsion_site_symmetry_1
_geom_torsion_site_symmetry_2
_geom_torsion_site_symmetry_3
_geom_torsion_site_symmetry_4
_geom_torsion_publ_flag
O2 Cd S1 C15 -79.52(16) . . . . ?
N2 Cd S1 C15 144.46(15) . . . . ?
N3 Cd S1 C15 88.21(14) . . . . ?
O3 Cd S1 C15 -138.56(14) . . . . ?
O1 Cd S1 C15 -65.8(2) . . . . ?
S2 Cd S1 C15 12.95(13) . . . . ?
O2 Cd S1 C14 175.75(14) . . . . ?
N2 Cd S1 C14 39.72(13) . . . . ?
N3 Cd S1 C14 -16.53(12) . . . . ?
O3 Cd S1 C14 116.70(12) . . . . ?
O1 Cd S1 C14 -170.53(18) . . . . ?
S2 Cd S1 C14 -91.79(10) . . . . ?
O2 Cd S2 C17 -142.17(13) . . . . ?
N2 Cd S2 C17 -71.03(13) . . . . ?
N3 Cd S2 C17 -2.99(13) . . . . ?
O3 Cd S2 C17 179.30(15) . . . . ?
O1 Cd S2 C17 146.10(17) . . . . ?
S1 Cd S2 C17 72.85(12) . . . . ?
O2 Cd S2 C18 -39.63(15) . . . . ?
N2 Cd S2 C18 31.51(15) . . . . ?
N3 Cd S2 C18 99.56(15) . . . . ?
O3 Cd S2 C18 -78.16(18) . . . . ?
O1 Cd S2 C18 -111.36(18) . . . . ?
S1 Cd S2 C18 175.40(14) . . . . ?
O2 Cd O1 C1 -64.3(6) . . . . ?
N2 Cd O1 C1 -93.9(7) . . . . ?
N3 Cd O1 C1 76.5(7) . . . . ?
O3 Cd O1 C1 -146.2(7) . . . . ?
S1 Cd O1 C1 123.9(7) . . . . ?
S2 Cd O1 C1 17.2(6) . . . . ?
Cd O1 C1 C1 -18E1(10) . . . 2_667 ?
N2 Cd O2 C6 42.8(2) . . . . ?
N3 Cd O2 C6 92.1(3) . . . . ?
O3 Cd O2 C6 -43.5(2) . . . . ?
O1 Cd O2 C6 -118.9(3) . . . . ?
S1 Cd O2 C6 -104.8(2) . . . . ?
S2 Cd O2 C6 155.0(3) . . . . ?
O6 Cl1 O3 Cd -109.89(18) . . . . ?
O4 Cl1 O3 Cd 129.20(14) . . . . ?
O5 Cl1 O3 Cd 10.20(18) . . . . ?
O2 Cd O3 Cl1 140.77(15) . . . . ?
N2 Cd O3 Cl1 63.84(14) . . . . ?
N3 Cd O3 Cl1 2.72(19) . . . . ?
O1 Cd O3 Cl1 -145.45(19) . . . . ?
S1 Cd O3 Cl1 -69.07(13) . . . . ?
S2 Cd O3 Cl1 179.75(6) . . . . ?
O2 Cd N2 C7 -22.5(2) . . . . ?
N3 Cd N2 C7 -167.9(2) . . . . ?
O3 Cd N2 C7 55.7(2) . . . . ?
O1 Cd N2 C7 6.3(3) . . . . ?
S1 Cd N2 C7 133.61(19) . . . . ?
S2 Cd N2 C7 -96.3(2) . . . . ?
O2 Cd N2 C11 158.5(2) . . . . ?
N3 Cd N2 C11 13.15(18) . . . . ?
O3 Cd N2 C11 -123.32(19) . . . . ?
O1 Cd N2 C11 -172.7(2) . . . . ?
S1 Cd N2 C11 -45.4(2) . . . . ?
S2 Cd N2 C11 84.72(18) . . . . ?
O2 Cd N3 C12 -78.54(18) . . . . ?
N2 Cd N3 C12 -28.54(16) . . . . ?
O3 Cd N3 C12 36.60(19) . . . . ?
O1 Cd N3 C12 157.6(2) . . . . ?
S1 Cd N3 C12 111.08(16) . . . . ?
S2 Cd N3 C12 -141.89(16) . . . . ?
O2 Cd N3 C13 162.48(16) . . . . ?
N2 Cd N3 C13 -147.53(19) . . . . ?
O3 Cd N3 C13 -82.4(2) . . . . ?
O1 Cd N3 C13 38.6(3) . . . . ?
S1 Cd N3 C13 -7.91(17) . . . . ?
S2 Cd N3 C13 99.12(18) . . . . ?
O2 Cd N3 C16 39.2(2) . . . . ?
N2 Cd N3 C16 89.15(17) . . . . ?
O3 Cd N3 C16 154.30(16) . . . . ?
O1 Cd N3 C16 -84.7(3) . . . . ?
S1 Cd N3 C16 -131.22(17) . . . . ?
S2 Cd N3 C16 -24.19(16) . . . . ?
Cd O2 C6 N1 -39.1(4) . . . . ?
Cd O2 C6 C2 142.7(2) . . . . ?
C7 N1 C6 O2 -4.5(5) . . . . ?
C7 N1 C6 C2 173.8(3) . . . . ?
C5 C2 C6 O2 -122.3(3) . . . . ?
C3 C2 C6 O2 -5.4(5) . . . . ?
C4 C2 C6 O2 117.2(4) . . . . ?
C5 C2 C6 N1 59.3(4) . . . . ?
C3 C2 C6 N1 176.2(4) . . . . ?
C4 C2 C6 N1 -61.2(4) . . . . ?
C11 N2 C7 C8 0.7(4) . . . . ?
Cd N2 C7 C8 -178.2(2) . . . . ?
C11 N2 C7 N1 179.1(2) . . . . ?
Cd N2 C7 N1 0.2(4) . . . . ?
C6 N1 C7 N2 24.6(4) . . . . ?
C6 N1 C7 C8 -156.9(3) . . . . ?
N2 C7 C8 C9 -2.1(5) . . . . ?
N1 C7 C8 C9 179.4(3) . . . . ?
C7 C8 C9 C10 1.4(5) . . . . ?
C8 C9 C10 C11 0.6(5) . . . . ?
C7 N2 C11 C10 1.4(4) . . . . ?
Cd N2 C11 C10 -179.5(2) . . . . ?
C7 N2 C11 C12 -173.4(2) . . . . ?
Cd N2 C11 C12 5.7(3) . . . . ?
C9 C10 C11 N2 -2.1(5) . . . . ?
C9 C10 C11 C12 172.6(3) . . . . ?
C13 N3 C12 C11 163.7(2) . . . . ?
C16 N3 C12 C11 -74.7(3) . . . . ?
Cd N3 C12 C11 42.4(2) . . . . ?
N2 C11 C12 N3 -35.1(3) . . . . ?
C10 C11 C12 N3 150.0(3) . . . . ?
C12 N3 C13 C14 -79.0(3) . . . . ?
C16 N3 C13 C14 159.8(2) . . . . ?
Cd N3 C13 C14 37.3(3) . . . . ?
N3 C13 C14 S1 -58.6(3) . . . . ?
C15 S1 C14 C13 -66.0(2) . . . . ?
Cd S1 C14 C13 43.7(2) . . . . ?
C12 N3 C16 C17 167.9(2) . . . . ?
C13 N3 C16 C17 -71.1(3) . . . . ?
Cd N3 C16 C17 53.6(3) . . . . ?
N3 C16 C17 S2 -60.7(3) . . . . ?
C18 S2 C17 C16 -72.8(3) . . . . ?
Cd S2 C17 C16 31.3(2) . . . . ?
